data_7012599
loop_
_publ_author_name
'Bickley, Jamie F.'
'Bonar-Law, Richard'
'Lawson, Gavin T.'
'Richards, Philip I.'
'Rivals, Frederic'
'Steiner, Alexander'
'Zacchini, Stefano'

_publ_section_title
;
 Supramolecular variations on a molecular theme: the structural
 diversity of phosphazenes (RNH)6P3N3 in the solid state
;
_journal_issue 7
_journal_name_full 'Dalton Transactions'
_journal_page_first 1235
_journal_paper_doi 10.1039/b212308h
_journal_year 2003
_chemical_formula_sum 'C52 H68 N9 O P3'
_chemical_formula_weight 928.06
_space_group_IT_number 15
_symmetry_cell_setting monoclinic
_symmetry_space_group_name_Hall '-C 2yc'
_symmetry_space_group_name_H-M 'C 1 2/c 1'
_atom_sites_solution_hydrogens geom
_atom_sites_solution_primary direct
_atom_sites_solution_secondary difmap
_audit_creation_method SHELXL-97
_cell_angle_alpha 90.00
_cell_angle_beta 111.0730(10)
_cell_angle_gamma 90.00
_cell_formula_units_Z 8
_cell_length_a 33.828(3)
_cell_length_b 12.5140(10)
_cell_length_c 25.588(2)
_cell_measurement_temperature 150(2)
_cell_volume 10107.6(14)
_computing_structure_refinement 'SHELXL-97 (Sheldrick, 1997)'
_computing_structure_solution 'SHELXS-97 (Sheldrick, 1990)'
_diffrn_ambient_temperature 150(2)
_diffrn_measured_fraction_theta_full 0.999
_diffrn_measured_fraction_theta_max 0.999
_diffrn_measurement_device_type 'Bruker-AXS Smart Apex CCD'
_diffrn_radiation_monochromator graphite
_diffrn_radiation_source 'fine-focus sealed tube'
_diffrn_radiation_type MoK\a
_diffrn_radiation_wavelength 0.71073
_diffrn_reflns_av_R_equivalents 0.0469
_diffrn_reflns_av_sigmaI/netI 0.0580
_diffrn_reflns_limit_h_max 30
_diffrn_reflns_limit_h_min -40
_diffrn_reflns_limit_k_max 14
_diffrn_reflns_limit_k_min -14
_diffrn_reflns_limit_l_max 30
_diffrn_reflns_limit_l_min -30
_diffrn_reflns_number 20873
_diffrn_reflns_theta_full 25.03
_diffrn_reflns_theta_max 25.03
_diffrn_reflns_theta_min 1.29
_exptl_absorpt_coefficient_mu 0.165
_exptl_absorpt_correction_type 'not applied'
_exptl_crystal_colour colourless
_exptl_crystal_density_diffrn 1.220
_exptl_crystal_density_method 'not measured'
_exptl_crystal_description plate
_exptl_crystal_F_000 3968
_exptl_crystal_size_max 0.45
_exptl_crystal_size_mid 0.40
_exptl_crystal_size_min 0.20
_refine_diff_density_max 0.379
_refine_diff_density_min -0.309
_refine_diff_density_rms 0.049
_refine_ls_extinction_method none
_refine_ls_goodness_of_fit_ref 1.014
_refine_ls_hydrogen_treatment mixed
_refine_ls_matrix_type full
_refine_ls_number_parameters 644
_refine_ls_number_reflns 8915
_refine_ls_number_restraints 191
_refine_ls_restrained_S_all 1.010
_refine_ls_R_factor_all 0.0595
_refine_ls_R_factor_gt 0.0425
_refine_ls_shift/su_max 0.001
_refine_ls_shift/su_mean 0.000
_refine_ls_structure_factor_coef Fsqd
_refine_ls_weighting_details 'calc w=1/[\s^2^(Fo^2^)+(0.0608P)^2^+0.8445P] where P=(Fo^2^+2Fc^2^)/3'
_refine_ls_weighting_scheme calc
_refine_ls_wR_factor_gt 0.1061
_refine_ls_wR_factor_ref 0.1147
_reflns_number_gt 6905
_reflns_number_total 8915
_reflns_threshold_expression >2sigma(I)
_cod_data_source_file b212308h.txt
_cod_data_source_block P5
_cod_original_cell_volume 10107.5(14)
_cod_original_sg_symbol_H-M C2/c
_cod_database_code 7012599

loop_
_symmetry_equiv_pos_as_xyz
'x, y, z'
'-x, y, -z+1/2'
'x+1/2, y+1/2, z'
'-x+1/2, y+1/2, -z+1/2'
'-x, -y, -z'
'x, -y, z-1/2'
'-x+1/2, -y+1/2, -z'
'x+1/2, -y+1/2, z-1/2'

loop_
_atom_site_label
_atom_site_type_symbol
_atom_site_fract_x
_atom_site_fract_y
_atom_site_fract_z
_atom_site_U_iso_or_equiv
_atom_site_adp_type
_atom_site_occupancy
_atom_site_symmetry_multiplicity
_atom_site_calc_flag
_atom_site_refinement_flags
_atom_site_disorder_assembly
_atom_site_disorder_group
N1 N 0.22076(5) 0.96708(11) 0.24064(6) 0.0207(3) Uani 1 1 d . . .
P1 P 0.212397(15) 0.85325(4) 0.210131(19) 0.01837(13) Uani 1 1 d . . .
N2 N 0.25950(5) 0.86704(11) 0.33926(6) 0.0208(3) Uani 1 1 d . . .
P2 P 0.251240(15) 0.97640(4) 0.305182(19) 0.01873(13) Uani 1 1 d . . .
N3 N 0.21338(5) 0.75085(11) 0.24853(6) 0.0192(3) Uani 1 1 d . . .
P3 P 0.245440(15) 0.75159(4) 0.312177(19) 0.01857(13) Uani 1 1 d . . .
N10 N 0.24606(5) 0.82407(12) 0.17917(6) 0.0230(4) Uani 1 1 d D . .
H10 H 0.2558(6) 0.7654(12) 0.1834(8) 0.028 Uiso 1 1 d D . .
C11 C 0.25427(6) 0.89159(15) 0.13786(7) 0.0253(4) Uani 1 1 d . . .
H11A H 0.2851 0.8908 0.1452 0.030 Uiso 1 1 calc R . .
H11B H 0.2463 0.9660 0.1429 0.030 Uiso 1 1 calc R . .
C12 C 0.23059(7) 0.85844(16) 0.07700(8) 0.0307(5) Uani 1 1 d . . .
H12A H 0.2379 0.7837 0.0715 0.037 Uiso 1 1 calc R . .
H12B H 0.1997 0.8619 0.0687 0.037 Uiso 1 1 calc R . .
C13 C 0.24188(6) 0.93043(16) 0.03748(7) 0.0273(5) Uani 1 1 d . . .
C14 C 0.27505(7) 0.90662(18) 0.01973(8) 0.0342(5) Uani 1 1 d . . .
H14 H 0.2903 0.8418 0.0314 0.041 Uiso 1 1 calc R . .
C15 C 0.28638(8) 0.9762(2) -0.01485(9) 0.0444(6) Uani 1 1 d . . .
H15 H 0.3091 0.9584 -0.0269 0.053 Uiso 1 1 calc R . .
C16 C 0.26479(9) 1.0706(2) -0.03168(9) 0.0493(7) Uani 1 1 d . . .
H16 H 0.2725 1.1181 -0.0554 0.059 Uiso 1 1 calc R . .
C17 C 0.23228(9) 1.0959(2) -0.01423(9) 0.0501(7) Uani 1 1 d . . .
H17 H 0.2176 1.1616 -0.0255 0.060 Uiso 1 1 calc R . .
C18 C 0.22050(7) 1.02613(18) 0.01988(8) 0.0385(5) Uani 1 1 d . . .
H18 H 0.1975 1.0442 0.0313 0.046 Uiso 1 1 calc R . .
N20 N 0.29702(5) 1.03497(12) 0.31699(7) 0.0241(4) Uani 1 1 d D . .
H20 H 0.2956(6) 1.0923(13) 0.3034(8) 0.029 Uiso 1 1 d D . .
C21 C 0.33565(6) 0.97782(15) 0.32093(8) 0.0263(4) Uani 1 1 d . . .
H21A H 0.3316 0.9006 0.3257 0.032 Uiso 1 1 calc R . .
H21B H 0.3592 1.0028 0.3545 0.032 Uiso 1 1 calc R . .
C22 C 0.34779(7) 0.9934(2) 0.26983(9) 0.0394(6) Uani 1 1 d . . .
H22A H 0.3249 0.9647 0.2365 0.047 Uiso 1 1 calc R . .
H22B H 0.3503 1.0709 0.2638 0.047 Uiso 1 1 calc R . .
C23 C 0.38859(7) 0.93976(17) 0.27533(8) 0.0321(5) Uani 1 1 d . . .
C24 C 0.42742(8) 0.9855(2) 0.30622(10) 0.0531(7) Uani 1 1 d . . .
H24 H 0.4283 1.0539 0.3227 0.064 Uiso 1 1 calc R . .
C25 C 0.46505(9) 0.9319(4) 0.31319(14) 0.0829(12) Uani 1 1 d . . .
H25 H 0.4915 0.9631 0.3347 0.100 Uiso 1 1 calc R . .
C26 C 0.46372(13) 0.8334(4) 0.28870(16) 0.0976(15) Uani 1 1 d . . .
H26 H 0.4893 0.7966 0.2935 0.117 Uiso 1 1 calc R . .
C27 C 0.42672(12) 0.7894(3) 0.25834(12) 0.0774(11) Uani 1 1 d . . .
H27 H 0.4261 0.7217 0.2413 0.093 Uiso 1 1 calc R . .
C28 C 0.38934(8) 0.8414(2) 0.25149(9) 0.0449(6) Uani 1 1 d . . .
H28 H 0.3633 0.8085 0.2297 0.054 Uiso 1 1 calc R . .
N30 N 0.28833(5) 0.68371(12) 0.31845(6) 0.0229(4) Uani 1 1 d D . .
H30 H 0.2837(6) 0.6290(13) 0.3011(8) 0.027 Uiso 1 1 d D . .
C31 C 0.32658(6) 0.68382(15) 0.36890(8) 0.0245(4) Uani 1 1 d . . .
H31A H 0.3246 0.6266 0.3946 0.029 Uiso 1 1 calc R . .
H31B H 0.3291 0.7531 0.3885 0.029 Uiso 1 1 calc R . .
C32 C 0.36527(6) 0.66602(16) 0.35362(8) 0.0281(5) Uani 1 1 d . . .
H32A H 0.3620 0.5973 0.3333 0.034 Uiso 1 1 calc R . .
H32B H 0.3667 0.7235 0.3278 0.034 Uiso 1 1 calc R . .
C33 C 0.40637(6) 0.66395(15) 0.40304(8) 0.0258(4) Uani 1 1 d . . .
C34 C 0.43718(7) 0.74100(17) 0.40961(9) 0.0340(5) Uani 1 1 d . . .
H34 H 0.4319 0.7977 0.3833 0.041 Uiso 1 1 calc R . .
C35 C 0.47549(7) 0.73685(18) 0.45383(10) 0.0405(6) Uani 1 1 d . . .
H35 H 0.4963 0.7902 0.4576 0.049 Uiso 1 1 calc R . .
C36 C 0.48356(7) 0.65594(19) 0.49230(10) 0.0428(6) Uani 1 1 d . . .
H36 H 0.5100 0.6528 0.5225 0.051 Uiso 1 1 calc R . .
C37 C 0.45314(7) 0.57887(19) 0.48710(9) 0.0409(6) Uani 1 1 d . . .
H37 H 0.4586 0.5231 0.5140 0.049 Uiso 1 1 calc R . .
C38 C 0.41474(7) 0.58271(16) 0.44277(9) 0.0323(5) Uani 1 1 d . . .
H38 H 0.3939 0.5295 0.4394 0.039 Uiso 1 1 calc R . .
N40 N 0.16620(5) 0.86643(12) 0.15846(7) 0.0237(4) Uani 1 1 d D . .
H40 H 0.1495(6) 0.8982(15) 0.1678(8) 0.028 Uiso 1 1 d D . .
C41 C 0.14713(6) 0.76922(15) 0.12745(8) 0.0268(4) Uani 1 1 d . . .
H41A H 0.1357 0.7252 0.1508 0.032 Uiso 1 1 calc R . .
H41B H 0.1694 0.7270 0.1203 0.032 Uiso 1 1 calc R . .
C42 C 0.11181(6) 0.79288(16) 0.07196(8) 0.0312(5) Uani 1 1 d . . .
H42A H 0.0899 0.8378 0.0783 0.037 Uiso 1 1 calc R . .
H42B H 0.1233 0.8322 0.0470 0.037 Uiso 1 1 calc R . .
C43 C 0.09271(6) 0.68862(16) 0.04523(8) 0.0318(5) Uani 1 1 d . . .
C44 C 0.10526(8) 0.64058(19) 0.00511(10) 0.0454(6) Uani 1 1 d . . .
H44 H 0.1244 0.6765 -0.0084 0.054 Uiso 1 1 calc R . .
C45 C 0.09005(9) 0.5401(2) -0.01568(11) 0.0576(7) Uani 1 1 d . . .
H45 H 0.0986 0.5081 -0.0436 0.069 Uiso 1 1 calc R . .
C46 C 0.06279(9) 0.4871(2) 0.00386(11) 0.0536(7) Uani 1 1 d . . .
H46 H 0.0526 0.4182 -0.0102 0.064 Uiso 1 1 calc R . .
C47 C 0.05018(7) 0.53354(19) 0.04365(10) 0.0450(6) Uani 1 1 d . . .
H47 H 0.0314 0.4967 0.0574 0.054 Uiso 1 1 calc R . .
C48 C 0.06479(7) 0.63398(17) 0.06382(9) 0.0380(5) Uani 1 1 d . . .
H48 H 0.0555 0.6661 0.0910 0.046 Uiso 1 1 calc R . .
N50 N 0.22940(5) 1.07044(12) 0.33237(6) 0.0220(4) Uani 1 1 d D . .
H50 H 0.2463(6) 1.0812(16) 0.3639(6) 0.026 Uiso 1 1 d D . .
C51 C 0.18624(6) 1.05626(16) 0.33223(8) 0.0279(5) Uani 1 1 d . . .
H51A H 0.1818 0.9808 0.3404 0.033 Uiso 1 1 calc R . .
H51B H 0.1653 1.0744 0.2949 0.033 Uiso 1 1 calc R . .
C52 C 0.18002(6) 1.12847(16) 0.37631(8) 0.0307(5) Uani 1 1 d . . .
H52A H 0.2014 1.1092 0.4132 0.037 Uiso 1 1 calc R . .
H52B H 0.1858 1.2030 0.3682 0.037 Uiso 1 1 calc R . .
C53 C 0.13682(7) 1.12459(17) 0.38074(8) 0.0309(5) Uani 1 1 d . . .
C54 C 0.11408(7) 1.21759(19) 0.37876(9) 0.0395(5) Uani 1 1 d . . .
H54 H 0.1258 1.2842 0.3739 0.047 Uiso 1 1 calc R . .
C55 C 0.07461(8) 1.2153(2) 0.38372(10) 0.0504(7) Uani 1 1 d . . .
H55 H 0.0596 1.2799 0.3824 0.060 Uiso 1 1 calc R . .
C56 C 0.05734(8) 1.1198(2) 0.39055(11) 0.0565(7) Uani 1 1 d . . .
H56 H 0.0301 1.1179 0.3935 0.068 Uiso 1 1 calc R . .
C57 C 0.07939(9) 1.0269(2) 0.39313(13) 0.0642(8) Uani 1 1 d . . .
H57 H 0.0676 0.9606 0.3982 0.077 Uiso 1 1 calc R . .
C58 C 0.11889(8) 1.02965(19) 0.38837(11) 0.0490(6) Uani 1 1 d . . .
H58 H 0.1340 0.9648 0.3904 0.059 Uiso 1 1 calc R . .
N60 N 0.22192(5) 0.68150(12) 0.34765(6) 0.0235(4) Uani 1 1 d D . .
H60 H 0.2387(6) 0.6564(16) 0.3748(7) 0.028 Uiso 1 1 d D . .
C61 C 0.18123(6) 0.71234(15) 0.35022(8) 0.0268(4) Uani 1 1 d . . .
H61A H 0.1616 0.7317 0.3123 0.032 Uiso 1 1 calc R . .
H61B H 0.1850 0.7759 0.3746 0.032 Uiso 1 1 calc R . .
C62 C 0.16231(7) 0.62144(17) 0.37313(9) 0.0352(5) Uani 1 1 d . . .
H62A H 0.1583 0.5584 0.3484 0.042 Uiso 1 1 calc R . .
H62B H 0.1824 0.6013 0.4107 0.042 Uiso 1 1 calc R . .
C63 C 0.12055(7) 0.65133(16) 0.37723(9) 0.0345(5) Uani 1 1 d . . .
C64 C 0.11883(8) 0.70679(19) 0.42324(11) 0.0486(6) Uani 1 1 d . . .
H64 H 0.1445 0.7248 0.4527 0.058 Uiso 1 1 calc R . .
C65 C 0.08125(11) 0.7361(2) 0.42730(14) 0.0660(8) Uani 1 1 d . . .
H65 H 0.0810 0.7728 0.4597 0.079 Uiso 1 1 calc R . .
C66 C 0.04419(11) 0.7133(3) 0.38545(16) 0.0717(9) Uani 1 1 d . . .
H66 H 0.0181 0.7353 0.3882 0.086 Uiso 1 1 calc R . .
C67 C 0.04428(9) 0.6580(3) 0.33881(14) 0.0718(9) Uani 1 1 d . . .
H67 H 0.0183 0.6415 0.3095 0.086 Uiso 1 1 calc R . .
C68 C 0.08278(8) 0.6263(2) 0.33490(11) 0.0523(7) Uani 1 1 d . . .
H68 H 0.0829 0.5875 0.3031 0.063 Uiso 1 1 calc R . .
O1 O 0.0870(2) 0.9202(7) 0.1823(3) 0.091(3) Uani 0.465(9) 1 d PDU A 1
C71 C 0.0516(4) 0.9838(12) 0.1708(5) 0.090(3) Uani 0.465(9) 1 d PDU A 1
H71A H 0.0311 0.9681 0.1328 0.108 Uiso 0.465(9) 1 calc PR A 1
H71B H 0.0596 1.0601 0.1724 0.108 Uiso 0.465(9) 1 calc PR A 1
C72 C 0.0324(3) 0.9614(9) 0.2127(5) 0.078(3) Uani 0.465(9) 1 d PDU A 1
H72A H 0.0361 1.0231 0.2382 0.093 Uiso 0.465(9) 1 calc PR A 1
H72B H 0.0017 0.9470 0.1941 0.093 Uiso 0.465(9) 1 calc PR A 1
C73 C 0.0539(3) 0.8684(9) 0.2434(5) 0.083(3) Uani 0.465(9) 1 d PDU A 1
H73A H 0.0358 0.8042 0.2315 0.100 Uiso 0.465(9) 1 calc PR A 1
H73B H 0.0611 0.8789 0.2841 0.100 Uiso 0.465(9) 1 calc PR A 1
C74 C 0.0931(2) 0.8565(6) 0.2301(2) 0.076(3) Uani 0.465(9) 1 d PDU A 1
H74A H 0.1181 0.8812 0.2619 0.091 Uiso 0.465(9) 1 calc PR A 1
H74B H 0.0974 0.7808 0.2222 0.091 Uiso 0.465(9) 1 calc PR A 1
O1' O 0.0693(2) 0.8619(6) 0.1637(2) 0.100(3) Uani 0.535(9) 1 d PRDU A 2
C71' C 0.0425(2) 0.9499(6) 0.1597(2) 0.079(4) Uani 0.535(9) 1 d PRDU A 2
H71C H 0.0124 0.9283 0.1444 0.095 Uiso 0.535(9) 1 d PR A 2
H71D H 0.0473 1.0066 0.1356 0.095 Uiso 0.535(9) 1 d PR A 2
C72' C 0.0551(4) 0.9872(7) 0.2199(4) 0.112(3) Uani 0.535(9) 1 d PDU A 2
H72C H 0.0757 1.0467 0.2274 0.135 Uiso 0.535(9) 1 calc PR A 2
H72D H 0.0299 1.0119 0.2275 0.135 Uiso 0.535(9) 1 calc PR A 2
C73' C 0.0740(4) 0.8960(8) 0.2542(4) 0.090(3) Uani 0.535(9) 1 d PDU A 2
H73C H 0.0557 0.8701 0.2743 0.108 Uiso 0.535(9) 1 calc PR A 2
H73D H 0.1021 0.9146 0.2821 0.108 Uiso 0.535(9) 1 calc PR A 2
C74' C 0.0780(3) 0.8132(6) 0.2144(3) 0.070(2) Uani 0.535(9) 1 d PDU A 2
H74C H 0.1071 0.7835 0.2279 0.083 Uiso 0.535(9) 1 calc PR A 2
H74D H 0.0578 0.7541 0.2111 0.083 Uiso 0.535(9) 1 calc PR A 2

loop_
_atom_site_aniso_label
_atom_site_aniso_U_11
_atom_site_aniso_U_22
_atom_site_aniso_U_33
_atom_site_aniso_U_23
_atom_site_aniso_U_13
_atom_site_aniso_U_12
N1 0.0300(9) 0.0143(8) 0.0158(8) 0.0017(6) 0.0057(7) 0.0012(6)
P1 0.0252(3) 0.0141(2) 0.0137(2) 0.00032(18) 0.0044(2) -0.00024(19)
N2 0.0311(9) 0.0173(8) 0.0125(7) -0.0005(6) 0.0060(7) -0.0001(6)
P2 0.0265(3) 0.0137(2) 0.0150(2) -0.00172(18) 0.0062(2) -0.00032(19)
N3 0.0250(9) 0.0141(8) 0.0172(8) -0.0008(6) 0.0061(7) -0.0020(6)
P3 0.0259(3) 0.0142(2) 0.0148(2) 0.00102(18) 0.0063(2) -0.00016(19)
N10 0.0366(10) 0.0143(8) 0.0194(8) 0.0031(7) 0.0118(8) 0.0027(7)
C11 0.0367(12) 0.0219(10) 0.0186(10) 0.0006(8) 0.0117(9) -0.0036(8)
C12 0.0384(13) 0.0327(12) 0.0195(10) 0.0003(9) 0.0085(9) -0.0061(9)
C13 0.0361(12) 0.0314(11) 0.0118(9) -0.0008(8) 0.0055(9) -0.0034(9)
C14 0.0375(13) 0.0403(13) 0.0210(11) -0.0037(9) 0.0060(10) -0.0017(10)
C15 0.0480(15) 0.0649(17) 0.0241(12) -0.0101(11) 0.0176(11) -0.0164(13)
C16 0.0730(19) 0.0534(16) 0.0198(11) 0.0034(11) 0.0145(12) -0.0214(14)
C17 0.0749(19) 0.0406(14) 0.0268(12) 0.0122(11) 0.0085(13) 0.0045(13)
C18 0.0486(14) 0.0428(13) 0.0236(11) 0.0033(10) 0.0125(11) 0.0060(11)
N20 0.0301(9) 0.0136(8) 0.0263(9) 0.0009(7) 0.0073(8) 0.0008(7)
C21 0.0276(11) 0.0230(10) 0.0260(11) 0.0041(8) 0.0069(9) 0.0006(8)
C22 0.0438(14) 0.0482(14) 0.0274(12) 0.0055(10) 0.0144(11) 0.0163(11)
C23 0.0374(13) 0.0370(12) 0.0239(11) 0.0072(9) 0.0134(10) 0.0036(10)
C24 0.0542(18) 0.0543(16) 0.0451(15) 0.0125(13) 0.0108(13) -0.0135(13)
C25 0.0303(17) 0.144(4) 0.067(2) 0.047(2) 0.0091(15) -0.0109(19)
C26 0.072(3) 0.176(5) 0.062(2) 0.046(3) 0.045(2) 0.068(3)
C27 0.100(3) 0.097(3) 0.0399(16) 0.0128(16) 0.0306(18) 0.064(2)
C28 0.0571(16) 0.0499(15) 0.0282(12) 0.0007(11) 0.0161(12) 0.0127(12)
N30 0.0280(9) 0.0177(8) 0.0185(8) -0.0042(7) 0.0029(7) -0.0005(7)
C31 0.0275(11) 0.0236(10) 0.0194(10) 0.0015(8) 0.0047(9) 0.0017(8)
C32 0.0305(12) 0.0259(11) 0.0266(11) -0.0023(8) 0.0088(9) -0.0022(8)
C33 0.0255(11) 0.0250(10) 0.0254(11) -0.0050(8) 0.0072(9) 0.0016(8)
C34 0.0316(12) 0.0319(12) 0.0358(12) -0.0011(10) 0.0088(10) -0.0007(9)
C35 0.0309(13) 0.0410(14) 0.0457(14) -0.0104(11) 0.0091(11) -0.0044(10)
C36 0.0297(13) 0.0505(15) 0.0395(13) -0.0103(12) 0.0019(11) 0.0112(11)
C37 0.0434(15) 0.0424(14) 0.0334(12) 0.0070(11) 0.0097(11) 0.0193(11)
C38 0.0330(12) 0.0245(11) 0.0395(12) -0.0013(10) 0.0132(11) 0.0041(9)
N40 0.0280(10) 0.0168(8) 0.0212(9) -0.0016(7) 0.0025(7) 0.0028(7)
C41 0.0290(11) 0.0194(10) 0.0248(10) 0.0000(8) 0.0011(9) -0.0016(8)
C42 0.0320(12) 0.0241(11) 0.0267(11) 0.0010(9) -0.0025(9) 0.0008(9)
C43 0.0283(12) 0.0281(11) 0.0253(11) 0.0026(9) -0.0069(9) 0.0011(9)
C44 0.0539(16) 0.0421(14) 0.0376(13) -0.0055(11) 0.0134(12) -0.0094(11)
C45 0.078(2) 0.0481(16) 0.0489(16) -0.0196(13) 0.0252(15) -0.0119(14)
C46 0.0657(18) 0.0364(14) 0.0497(15) -0.0123(12) 0.0099(14) -0.0186(12)
C47 0.0410(14) 0.0413(14) 0.0431(14) -0.0032(11) 0.0037(12) -0.0142(11)
C48 0.0336(13) 0.0371(13) 0.0328(12) -0.0007(10) -0.0010(10) -0.0022(10)
N50 0.0277(10) 0.0189(8) 0.0171(8) -0.0046(7) 0.0053(7) -0.0003(7)
C51 0.0314(12) 0.0254(11) 0.0269(11) -0.0048(8) 0.0105(9) -0.0005(9)
C52 0.0357(13) 0.0303(11) 0.0267(11) -0.0032(9) 0.0119(10) 0.0028(9)
C53 0.0351(12) 0.0353(12) 0.0228(11) -0.0014(9) 0.0111(10) 0.0042(9)
C54 0.0428(14) 0.0384(13) 0.0382(13) -0.0011(10) 0.0157(11) 0.0057(10)
C55 0.0422(15) 0.0609(17) 0.0467(15) -0.0036(13) 0.0142(12) 0.0184(13)
C56 0.0379(15) 0.077(2) 0.0620(17) -0.0144(15) 0.0264(14) -0.0041(14)
C57 0.0629(19) 0.0553(18) 0.094(2) -0.0070(16) 0.0518(18) -0.0089(14)
C58 0.0556(16) 0.0376(14) 0.0668(17) 0.0016(12) 0.0376(14) 0.0042(11)
N60 0.0288(10) 0.0215(8) 0.0182(8) 0.0071(7) 0.0059(7) 0.0023(7)
C61 0.0347(12) 0.0235(10) 0.0242(10) 0.0032(8) 0.0130(9) 0.0012(9)
C62 0.0459(14) 0.0290(11) 0.0378(12) 0.0077(9) 0.0237(11) 0.0007(10)
C63 0.0457(14) 0.0261(11) 0.0396(13) 0.0071(10) 0.0250(12) -0.0018(10)
C64 0.0612(17) 0.0382(14) 0.0597(16) -0.0075(12) 0.0378(14) -0.0080(12)
C65 0.084(2) 0.0478(17) 0.095(2) -0.0035(16) 0.068(2) 0.0034(15)
C66 0.067(2) 0.067(2) 0.105(3) 0.0308(19) 0.060(2) 0.0220(17)
C67 0.0448(18) 0.093(2) 0.076(2) 0.0305(19) 0.0195(16) -0.0041(16)
C68 0.0540(17) 0.0613(17) 0.0473(15) 0.0061(13) 0.0250(14) -0.0068(13)
O1 0.066(4) 0.112(6) 0.119(5) 0.070(4) 0.060(4) 0.053(4)
C71 0.078(6) 0.109(7) 0.104(7) 0.062(6) 0.060(6) 0.041(6)
C72 0.061(5) 0.092(7) 0.104(6) 0.034(5) 0.059(5) 0.015(4)
C73 0.107(8) 0.074(6) 0.071(6) 0.015(5) 0.034(6) -0.012(5)
C74 0.062(6) 0.096(7) 0.071(6) 0.037(6) 0.026(5) 0.019(5)
O1' 0.111(5) 0.142(6) 0.055(3) 0.029(3) 0.040(3) 0.078(4)
C71' 0.066(5) 0.097(7) 0.083(6) 0.030(5) 0.036(4) 0.036(4)
C72' 0.134(9) 0.060(5) 0.145(8) 0.004(5) 0.052(8) 0.013(6)
C73' 0.101(8) 0.101(7) 0.060(5) -0.011(4) 0.021(5) -0.019(5)
C74' 0.070(5) 0.079(5) 0.058(4) 0.012(4) 0.021(4) 0.030(4)

loop_
_atom_type_symbol
_atom_type_description
_atom_type_scat_dispersion_real
_atom_type_scat_dispersion_imag
_atom_type_scat_source
C C 0.0033 0.0016 'International Tables Vol C Tables 4.2.6.8 and 6.1.1.4'
H H 0.0000 0.0000 'International Tables Vol C Tables 4.2.6.8 and 6.1.1.4'
N N 0.0061 0.0033 'International Tables Vol C Tables 4.2.6.8 and 6.1.1.4'
O O 0.0106 0.0060 'International Tables Vol C Tables 4.2.6.8 and 6.1.1.4'
P P 0.1023 0.0942 'International Tables Vol C Tables 4.2.6.8 and 6.1.1.4'

loop_
_geom_angle_atom_site_label_1
_geom_angle_atom_site_label_2
_geom_angle_atom_site_label_3
_geom_angle
_geom_angle_site_symmetry_1
_geom_angle_site_symmetry_3
_geom_angle_publ_flag
P1 N1 P2 120.12(9) . . ?
N1 P1 N3 116.76(8) . . ?
N1 P1 N10 113.64(8) . . ?
N3 P1 N10 104.57(8) . . ?
N1 P1 N40 104.59(8) . . ?
N3 P1 N40 111.97(8) . . ?
N10 P1 N40 104.84(8) . . ?
P2 N2 P3 124.95(9) . . ?
N2 P2 N1 114.96(8) . . ?
N2 P2 N20 108.36(8) . . ?
N1 P2 N20 115.87(8) . . ?
N2 P2 N50 113.24(8) . . ?
N1 P2 N50 105.25(8) . . ?
N20 P2 N50 97.95(8) . . ?
P3 N3 P1 118.36(9) . . ?
N2 P3 N3 115.70(8) . . ?
N2 P3 N30 108.12(8) . . ?
N3 P3 N30 110.43(8) . . ?
N2 P3 N60 111.56(8) . . ?
N3 P3 N60 105.74(8) . . ?
N30 P3 N60 104.75(8) . . ?
C11 N10 P1 124.51(13) . . ?
N10 C11 C12 114.51(15) . . ?
C13 C12 C11 110.82(16) . . ?
C14 C13 C18 117.90(19) . . ?
C14 C13 C12 121.55(19) . . ?
C18 C13 C12 120.47(19) . . ?
C13 C14 C15 121.0(2) . . ?
C16 C15 C14 120.1(2) . . ?
C17 C16 C15 119.8(2) . . ?
C16 C17 C18 120.4(2) . . ?
C13 C18 C17 120.8(2) . . ?
C21 N20 P2 123.76(13) . . ?
N20 C21 C22 112.95(16) . . ?
C23 C22 C21 112.80(17) . . ?
C28 C23 C24 117.1(2) . . ?
C28 C23 C22 121.5(2) . . ?
C24 C23 C22 121.3(2) . . ?
C23 C24 C25 120.5(3) . . ?
C26 C25 C24 119.6(3) . . ?
C27 C26 C25 120.4(3) . . ?
C26 C27 C28 120.4(3) . . ?
C27 C28 C23 121.9(3) . . ?
C31 N30 P3 123.85(12) . . ?
N30 C31 C32 110.18(15) . . ?
C33 C32 C31 114.15(16) . . ?
C34 C33 C38 118.22(19) . . ?
C34 C33 C32 121.14(18) . . ?
C38 C33 C32 120.63(18) . . ?
C35 C34 C33 121.1(2) . . ?
C36 C35 C34 120.2(2) . . ?
C35 C36 C37 119.9(2) . . ?
C36 C37 C38 120.1(2) . . ?
C37 C38 C33 120.5(2) . . ?
C41 N40 P1 117.05(12) . . ?
N40 C41 C42 112.85(15) . . ?
C43 C42 C41 108.67(16) . . ?
C44 C43 C48 118.1(2) . . ?
C44 C43 C42 121.2(2) . . ?
C48 C43 C42 120.46(19) . . ?
C43 C44 C45 120.5(2) . . ?
C46 C45 C44 120.3(2) . . ?
C47 C46 C45 119.9(2) . . ?
C46 C47 C48 120.0(2) . . ?
C47 C48 C43 121.2(2) . . ?
C51 N50 P2 120.15(12) . . ?
N50 C51 C52 109.23(15) . . ?
C53 C52 C51 115.72(17) . . ?
C58 C53 C54 117.5(2) . . ?
C58 C53 C52 121.75(19) . . ?
C54 C53 C52 120.72(19) . . ?
C53 C54 C55 121.3(2) . . ?
C56 C55 C54 119.9(2) . . ?
C55 C56 C57 119.8(2) . . ?
C56 C57 C58 120.1(3) . . ?
C53 C58 C57 121.4(2) . . ?
C61 N60 P3 122.23(12) . . ?
N60 C61 C62 110.81(16) . . ?
C63 C62 C61 112.17(17) . . ?
C68 C63 C64 118.0(2) . . ?
C68 C63 C62 121.1(2) . . ?
C64 C63 C62 120.8(2) . . ?
C65 C64 C63 121.7(3) . . ?
C66 C65 C64 120.4(3) . . ?
C65 C66 C67 120.0(3) . . ?
C66 C67 C68 119.7(3) . . ?
C63 C68 C67 120.1(3) . . ?
C71 O1 C74 110.7(6) . . ?
O1 C71 C72 108.3(6) . . ?
C73 C72 C71 106.5(7) . . ?
C72 C73 C74 105.7(6) . . ?
O1 C74 C73 106.2(6) . . ?
C74' O1' C71' 109.3(4) . . ?
O1' C71' C72' 103.2(4) . . ?
C73' C72' C71' 106.1(6) . . ?
C72' C73' C74' 105.2(7) . . ?
O1' C74' C73' 107.3(6) . . ?

loop_
_geom_bond_atom_site_label_1
_geom_bond_atom_site_label_2
_geom_bond_distance
_geom_bond_site_symmetry_2
_geom_bond_publ_flag
N1 P1 1.5999(15) . ?
N1 P2 1.6062(15) . ?
P1 N3 1.6077(14) . ?
P1 N10 1.6452(16) . ?
P1 N40 1.6527(16) . ?
N2 P2 1.5926(15) . ?
N2 P3 1.5990(15) . ?
P2 N20 1.6402(17) . ?
P2 N50 1.6687(15) . ?
N3 P3 1.5997(15) . ?
P3 N30 1.6386(16) . ?
P3 N60 1.6569(16) . ?
N10 C11 1.456(2) . ?
C11 C12 1.530(3) . ?
C12 C13 1.503(3) . ?
C13 C14 1.386(3) . ?
C13 C18 1.388(3) . ?
C14 C15 1.390(3) . ?
C15 C16 1.374(4) . ?
C16 C17 1.365(4) . ?
C17 C18 1.390(3) . ?
N20 C21 1.461(2) . ?
C21 C22 1.517(3) . ?
C22 C23 1.495(3) . ?
C23 C28 1.378(3) . ?
C23 C24 1.390(3) . ?
C24 C25 1.393(4) . ?
C25 C26 1.376(5) . ?
C26 C27 1.332(5) . ?
C27 C28 1.376(4) . ?
N30 C31 1.463(2) . ?
C31 C32 1.511(3) . ?
C32 C33 1.506(3) . ?
C33 C34 1.385(3) . ?
C33 C38 1.393(3) . ?
C34 C35 1.381(3) . ?
C35 C36 1.370(3) . ?
C36 C37 1.381(3) . ?
C37 C38 1.384(3) . ?
N40 C41 1.469(2) . ?
C41 C42 1.520(3) . ?
C42 C43 1.507(3) . ?
C43 C44 1.382(3) . ?
C43 C48 1.382(3) . ?
C44 C45 1.390(3) . ?
C45 C46 1.368(4) . ?
C46 C47 1.367(3) . ?
C47 C48 1.381(3) . ?
N50 C51 1.469(2) . ?
C51 C52 1.518(3) . ?
C52 C53 1.506(3) . ?
C53 C58 1.379(3) . ?
C53 C54 1.386(3) . ?
C54 C55 1.386(3) . ?
C55 C56 1.369(4) . ?
C56 C57 1.369(4) . ?
C57 C58 1.385(3) . ?
N60 C61 1.454(2) . ?
C61 C62 1.522(3) . ?
C62 C63 1.501(3) . ?
C63 C68 1.382(3) . ?
C63 C64 1.386(3) . ?
C64 C65 1.362(3) . ?
C65 C66 1.355(4) . ?
C66 C67 1.381(4) . ?
C67 C68 1.399(4) . ?
O1 C71 1.380(8) . ?
O1 C74 1.411(8) . ?
C71 C72 1.464(9) . ?
C72 C73 1.445(10) . ?
C73 C74 1.490(10) . ?
O1' C74' 1.367(8) . ?
O1' C71' 1.4070 . ?
C71' C72' 1.516(10) . ?
C72' C73' 1.442(10) . ?
C73' C74' 1.494(10) . ?

loop_
_geom_hbond_atom_site_label_D
_geom_hbond_atom_site_label_H
_geom_hbond_atom_site_label_A
_geom_hbond_distance_DH
_geom_hbond_distance_HA
_geom_hbond_distance_DA
_geom_hbond_angle_DHA
_geom_hbond_site_symmetry_A
N10 H10 N50 0.796(14) 2.552(15) 3.321(2) 162.9(19) 4_545
N20 H20 N3 0.791(14) 2.346(15) 3.132(2) 172(2) 4
N30 H30 N1 0.799(14) 2.271(15) 3.065(2) 173(2) 4_545
N40 H40 O1 0.794(14) 2.291(17) 3.029(6) 155(2) .
